data_7112563
loop_
_publ_author_name
'Ongarora, Benson G.'
'Hu, Xiaoke'
'Li, Hairong'
'Fronczek, Frank R.'
'Vicente, M Gra\,ca H'

_publ_section_title
;
 Syntheses and properties of trimethylaminophenoxy-substituted
 Zn((II))-phthalocyanines.
;
_journal_issue 2
_journal_name_full MedChemComm
_journal_page_first 179
_journal_page_last 194
_journal_paper_doi 10.1039/C1MD00232E
_journal_volume 3
_journal_year 2012
_chemical_formula_moiety 'C19 H17 N3 O3'
_chemical_formula_sum 'C19 H17 N3 O3'
_chemical_formula_weight 335.36
_chemical_name_systematic
;
?
;
_space_group_IT_number 14
_symmetry_cell_setting monoclinic
_symmetry_space_group_name_Hall '-P 2ybc'
_symmetry_space_group_name_H-M 'P 1 21/c 1'
_atom_sites_solution_hydrogens geom
_atom_sites_solution_primary direct
_atom_sites_solution_secondary difmap
_audit_creation_method SHELXL-97
_cell_angle_alpha 90
_cell_angle_beta 101.629(13)
_cell_angle_gamma 90
_cell_formula_units_Z 4
_cell_length_a 16.266(4)
_cell_length_b 11.114(3)
_cell_length_c 9.8401(16)
_cell_measurement_reflns_used 4885
_cell_measurement_temperature 90.0(5)
_cell_measurement_theta_max 30.0
_cell_measurement_theta_min 2.5
_cell_volume 1742.4(7)
_computing_cell_refinement 'HKL Scalepack (Otwinowski & Minor 1997)'
_computing_data_collection 'COLLECT (Nonius, 2000)'
_computing_data_reduction 'HKL Denzo and Scalepack (Otwinowski & Minor 1997)'
_computing_molecular_graphics 'ORTEP-3 for Windows (Farrugia, 1997)'
_computing_publication_material 'SHELXL-97 (Sheldrick, 2008)'
_computing_structure_refinement 'SHELXL-97 (Sheldrick, 2008)'
_computing_structure_solution 'SIR97 (Altomare et al., 1999)'
_diffrn_ambient_temperature 90.0(5)
_diffrn_measured_fraction_theta_full 0.999
_diffrn_measured_fraction_theta_max 0.997
_diffrn_measurement_device 'KappaCCD (with Oxford Cryostream)'
_diffrn_measurement_method ' \w and \f scans '
_diffrn_radiation_monochromator graphite
_diffrn_radiation_source 'fine-focus sealed tube'
_diffrn_radiation_type MoK\a
_diffrn_radiation_wavelength 0.71073
_diffrn_reflns_av_R_equivalents 0.031
_diffrn_reflns_av_sigmaI/netI 0.0481
_diffrn_reflns_limit_h_max 22
_diffrn_reflns_limit_h_min -22
_diffrn_reflns_limit_k_max 12
_diffrn_reflns_limit_k_min -15
_diffrn_reflns_limit_l_max 13
_diffrn_reflns_limit_l_min -13
_diffrn_reflns_number 8155
_diffrn_reflns_theta_full 25.0
_diffrn_reflns_theta_max 30.0
_diffrn_reflns_theta_min 2.8
_exptl_absorpt_coefficient_mu 0.088
_exptl_absorpt_correction_type none
_exptl_crystal_colour yellow
_exptl_crystal_density_diffrn 1.278
_exptl_crystal_density_method 'not measured'
_exptl_crystal_description fragment
_exptl_crystal_F_000 704
_exptl_crystal_size_max 0.27
_exptl_crystal_size_mid 0.25
_exptl_crystal_size_min 0.20
_refine_diff_density_max 0.31
_refine_diff_density_min -0.26
_refine_diff_density_rms 0.051
_refine_ls_extinction_method none
_refine_ls_goodness_of_fit_ref 1.017
_refine_ls_hydrogen_treatment mixed
_refine_ls_matrix_type full
_refine_ls_number_parameters 232
_refine_ls_number_reflns 5047
_refine_ls_number_restraints 0
_refine_ls_restrained_S_all 1.017
_refine_ls_R_factor_all 0.074
_refine_ls_R_factor_gt 0.047
_refine_ls_shift/su_max 0.001
_refine_ls_shift/su_mean 0.000
_refine_ls_structure_factor_coef Fsqd
_refine_ls_weighting_details 'calc w=1/[\s^2^(Fo^2^)+(0.0548P)^2^+0.4786P] where P=(Fo^2^+2Fc^2^)/3'
_refine_ls_weighting_scheme calc
_refine_ls_wR_factor_gt 0.108
_refine_ls_wR_factor_ref 0.121
_reflns_number_gt 3653
_reflns_number_total 5047
_reflns_threshold_expression I>2\s(I)
_cod_data_source_file c1md00232e.txt
_cod_data_source_block 2a
_cod_depositor_comments
;
The following automatic conversions were performed:

'_symmetry_cell_setting' value 'Monoclinic' changed to 'monoclinic'
according to
/usr/data/users/saulius/automatic-downloads/retrospective/RSC/lib/dictionaries/cif_core.dic
dictionary named 'cif_core.dic' version 2.4.2 from 2011-04-26.

Automatic conversion script
Id: cif_fix_values 2281 2013-09-26 08:29:07Z andrius 
;
_cod_original_sg_symbol_Hall '-P 2ybc '
_cod_original_sg_symbol_H-M 'P 21/c '
_cod_database_code 7112563

loop_
_symmetry_equiv_pos_as_xyz
'x, y, z'
'-x, y+1/2, -z+1/2'
'-x, -y, -z'
'x, -y-1/2, z-1/2'

loop_
_atom_site_label
_atom_site_type_symbol
_atom_site_fract_x
_atom_site_fract_y
_atom_site_fract_z
_atom_site_U_iso_or_equiv
_atom_site_adp_type
_atom_site_occupancy
_atom_site_symmetry_multiplicity
_atom_site_calc_flag
_atom_site_refinement_flags
O1 O 0.77602(6) 0.44117(9) 0.57164(9) 0.0238(2) Uani 1 1 d .
O2 O 0.37683(5) 0.83233(9) 0.49619(9) 0.0211(2) Uani 1 1 d .
O3 O 0.46336(6) 0.79583(9) 0.34507(9) 0.0223(2) Uani 1 1 d .
N1 N 0.91933(8) 0.26703(13) 0.43906(13) 0.0307(3) Uani 1 1 d .
N2 N 1.13892(7) 0.36890(13) 0.67320(14) 0.0321(3) Uani 1 1 d .
N3 N 0.48810(6) 0.71771(11) 0.56449(10) 0.0181(2) Uani 1 1 d .
H3N H 0.4681(9) 0.7143(14) 0.6398(16) 0.022 Uiso 1 1 d .
C1 C 0.84860(8) 0.47872(12) 0.65565(13) 0.0194(3) Uani 1 1 d .
C2 C 0.92240(8) 0.42486(12) 0.63299(12) 0.0187(3) Uani 1 1 d .
C3 C 0.99972(8) 0.45844(12) 0.71727(13) 0.0201(3) Uani 1 1 d .
C4 C 1.00319(8) 0.54174(13) 0.82290(14) 0.0232(3) Uani 1 1 d .
H4 H 1.0555 0.5634 0.8798 0.028 Uiso 1 1 calc R
C5 C 0.92899(8) 0.59312(13) 0.84425(13) 0.0230(3) Uani 1 1 d .
H5 H 0.9308 0.6494 0.9174 0.028 Uiso 1 1 calc R
C6 C 0.85235(8) 0.56373(13) 0.76060(13) 0.0216(3) Uani 1 1 d .
H6 H 0.8024 0.6016 0.7749 0.026 Uiso 1 1 calc R
C7 C 0.91940(8) 0.33748(13) 0.52450(13) 0.0212(3) Uani 1 1 d .
C8 C 1.07670(8) 0.40721(13) 0.69185(14) 0.0234(3) Uani 1 1 d .
C9 C 0.70373(8) 0.51202(13) 0.56978(13) 0.0204(3) Uani 1 1 d .
C10 C 0.64662(8) 0.47736(13) 0.64938(13) 0.0209(3) Uani 1 1 d .
H10 H 0.6561 0.4074 0.7058 0.025 Uiso 1 1 calc R
C11 C 0.57517(8) 0.54692(13) 0.64503(12) 0.0192(3) Uani 1 1 d .
H11 H 0.5357 0.5249 0.6999 0.023 Uiso 1 1 calc R
C12 C 0.56079(7) 0.64889(12) 0.56083(12) 0.0173(3) Uani 1 1 d .
C13 C 0.61844(8) 0.68053(13) 0.47952(13) 0.0208(3) Uani 1 1 d .
H13 H 0.6085 0.7489 0.4205 0.025 Uiso 1 1 calc R
C14 C 0.69045(8) 0.61185(13) 0.48511(13) 0.0223(3) Uani 1 1 d .
H14 H 0.7303 0.6336 0.4309 0.027 Uiso 1 1 calc R
C15 C 0.44427(8) 0.78332(12) 0.45787(12) 0.0178(3) Uani 1 1 d .
C16 C 0.32255(8) 0.91681(13) 0.40143(13) 0.0209(3) Uani 1 1 d .
C17 C 0.27719(8) 0.85189(14) 0.27185(14) 0.0252(3) Uani 1 1 d .
H17A H 0.3181 0.8256 0.2172 0.038 Uiso 1 1 calc R
H17B H 0.2366 0.9066 0.2161 0.038 Uiso 1 1 calc R
H17C H 0.2477 0.7816 0.2987 0.038 Uiso 1 1 calc R
C18 C 0.37391(9) 1.02365(14) 0.37012(15) 0.0285(3) Uani 1 1 d .
H18A H 0.4111 1.0505 0.4558 0.043 Uiso 1 1 calc R
H18B H 0.3361 1.0895 0.3320 0.043 Uiso 1 1 calc R
H18C H 0.4076 0.9999 0.3024 0.043 Uiso 1 1 calc R
C19 C 0.25995(9) 0.95674(16) 0.48835(15) 0.0315(4) Uani 1 1 d .
H19A H 0.2313 0.8861 0.5163 0.047 Uiso 1 1 calc R
H19B H 0.2185 1.0109 0.4335 0.047 Uiso 1 1 calc R
H19C H 0.2897 0.9990 0.5712 0.047 Uiso 1 1 calc R

loop_
_atom_site_aniso_label
_atom_site_aniso_U_11
_atom_site_aniso_U_22
_atom_site_aniso_U_33
_atom_site_aniso_U_23
_atom_site_aniso_U_13
_atom_site_aniso_U_12
O1 0.0135(4) 0.0281(5) 0.0279(5) -0.0085(4) -0.0009(4) 0.0041(4)
O2 0.0159(4) 0.0313(6) 0.0164(4) 0.0036(4) 0.0035(3) 0.0066(4)
O3 0.0212(5) 0.0320(6) 0.0144(4) 0.0021(4) 0.0054(3) 0.0029(4)
N1 0.0262(6) 0.0349(8) 0.0291(6) -0.0039(6) 0.0008(5) 0.0089(5)
N2 0.0192(6) 0.0327(7) 0.0451(7) -0.0014(6) 0.0081(5) -0.0018(5)
N3 0.0146(5) 0.0265(6) 0.0139(5) 0.0015(4) 0.0048(4) 0.0039(4)
C1 0.0134(6) 0.0239(7) 0.0200(6) 0.0011(5) 0.0008(4) 0.0001(5)
C2 0.0167(6) 0.0209(7) 0.0184(6) 0.0022(5) 0.0031(4) 0.0013(5)
C3 0.0151(6) 0.0215(7) 0.0236(6) 0.0044(5) 0.0037(5) 0.0003(5)
C4 0.0170(6) 0.0253(7) 0.0254(6) 0.0006(5) -0.0002(5) -0.0027(5)
C5 0.0221(6) 0.0241(7) 0.0220(6) -0.0018(5) 0.0023(5) -0.0015(5)
C6 0.0178(6) 0.0234(7) 0.0236(6) -0.0011(5) 0.0040(5) 0.0010(5)
C7 0.0147(6) 0.0252(7) 0.0230(6) 0.0020(5) 0.0021(5) 0.0046(5)
C8 0.0172(6) 0.0245(7) 0.0280(6) 0.0012(6) 0.0030(5) -0.0028(5)
C9 0.0130(6) 0.0252(7) 0.0215(6) -0.0074(5) -0.0002(4) 0.0029(5)
C10 0.0190(6) 0.0215(7) 0.0209(6) -0.0016(5) 0.0006(5) 0.0008(5)
C11 0.0149(6) 0.0246(7) 0.0180(6) -0.0016(5) 0.0031(4) -0.0006(5)
C12 0.0121(5) 0.0241(7) 0.0152(5) -0.0038(5) 0.0016(4) 0.0002(5)
C13 0.0183(6) 0.0247(7) 0.0204(6) 0.0005(5) 0.0061(5) 0.0011(5)
C14 0.0163(6) 0.0297(8) 0.0220(6) -0.0035(5) 0.0064(5) -0.0006(5)
C15 0.0142(6) 0.0226(7) 0.0164(5) -0.0016(5) 0.0023(4) -0.0003(5)
C16 0.0165(6) 0.0268(7) 0.0184(6) 0.0007(5) 0.0010(5) 0.0055(5)
C17 0.0206(6) 0.0290(8) 0.0233(6) -0.0013(6) -0.0023(5) 0.0029(6)
C18 0.0257(7) 0.0254(8) 0.0326(7) 0.0002(6) 0.0018(6) 0.0009(6)
C19 0.0227(7) 0.0475(10) 0.0245(7) 0.0024(7) 0.0047(5) 0.0151(7)

loop_
_atom_type_symbol
_atom_type_description
_atom_type_scat_dispersion_real
_atom_type_scat_dispersion_imag
_atom_type_scat_source
C C 0.0033 0.0016 'International Tables Vol C Tables 4.2.6.8 and 6.1.1.4'
H H 0.0000 0.0000 'International Tables Vol C Tables 4.2.6.8 and 6.1.1.4'
N N 0.0061 0.0033 'International Tables Vol C Tables 4.2.6.8 and 6.1.1.4'
O O 0.0106 0.0060 'International Tables Vol C Tables 4.2.6.8 and 6.1.1.4'

loop_
_geom_angle_atom_site_label_1
_geom_angle_atom_site_label_2
_geom_angle_atom_site_label_3
_geom_angle
C1 O1 C9 117.02(10)
C15 O2 C16 119.73(9)
C15 N3 C12 125.64(10)
C15 N3 H3N 117.1(10)
C12 N3 H3N 117.2(10)
O1 C1 C6 124.11(12)
O1 C1 C2 116.01(11)
C6 C1 C2 119.87(12)
C1 C2 C3 119.03(12)
C1 C2 C7 120.39(11)
C3 C2 C7 120.58(12)
C4 C3 C2 121.00(12)
C4 C3 C8 119.25(12)
C2 C3 C8 119.74(12)
C3 C4 C5 118.90(12)
C3 C4 H4 120.5
C5 C4 H4 120.5
C6 C5 C4 121.18(13)
C6 C5 H5 119.4
C4 C5 H5 119.4
C5 C6 C1 119.98(12)
C5 C6 H6 120.0
C1 C6 H6 120.0
N1 C7 C2 178.10(14)
N2 C8 C3 178.32(16)
C14 C9 C10 121.64(12)
C14 C9 O1 119.04(11)
C10 C9 O1 119.29(12)
C9 C10 C11 118.69(13)
C9 C10 H10 120.7
C11 C10 H10 120.7
C10 C11 C12 120.61(12)
C10 C11 H11 119.7
C12 C11 H11 119.7
C13 C12 C11 119.59(12)
C13 C12 N3 122.70(12)
C11 C12 N3 117.70(11)
C14 C13 C12 119.83(13)
C14 C13 H13 120.1
C12 C13 H13 120.1
C9 C14 C13 119.62(12)
C9 C14 H14 120.2
C13 C14 H14 120.2
O3 C15 O2 125.51(12)
O3 C15 N3 125.09(12)
O2 C15 N3 109.40(10)
O2 C16 C18 109.91(11)
O2 C16 C17 110.71(11)
C18 C16 C17 113.25(11)
O2 C16 C19 102.25(10)
C18 C16 C19 110.10(13)
C17 C16 C19 110.06(11)
C16 C17 H17A 109.5
C16 C17 H17B 109.5
H17A C17 H17B 109.5
C16 C17 H17C 109.5
H17A C17 H17C 109.5
H17B C17 H17C 109.5
C16 C18 H18A 109.5
C16 C18 H18B 109.5
H18A C18 H18B 109.5
C16 C18 H18C 109.5
H18A C18 H18C 109.5
H18B C18 H18C 109.5
C16 C19 H19A 109.5
C16 C19 H19B 109.5
H19A C19 H19B 109.5
C16 C19 H19C 109.5
H19A C19 H19C 109.5
H19B C19 H19C 109.5

loop_
_geom_bond_atom_site_label_1
_geom_bond_atom_site_label_2
_geom_bond_distance
O1 C1 1.3630(15)
O1 C9 1.4122(15)
O2 C15 1.3451(15)
O2 C16 1.4828(15)
O3 C15 1.2192(15)
N1 C7 1.1486(18)
N2 C8 1.1464(18)
N3 C15 1.3562(16)
N3 C12 1.4147(16)
N3 H3N 0.868(15)
C1 C6 1.3920(18)
C1 C2 1.3989(18)
C2 C3 1.4100(18)
C2 C7 1.4367(19)
C3 C4 1.3845(19)
C3 C8 1.4425(18)
C4 C5 1.3889(19)
C4 H4 0.9500
C5 C6 1.3874(18)
C5 H5 0.9500
C6 H6 0.9500
C9 C14 1.378(2)
C9 C10 1.3850(19)
C10 C11 1.3894(18)
C10 H10 0.9500
C11 C12 1.3955(19)
C11 H11 0.9500
C12 C13 1.3948(17)
C13 C14 1.3898(18)
C13 H13 0.9500
C14 H14 0.9500
C16 C18 1.519(2)
C16 C17 1.5204(18)
C16 C19 1.5221(18)
C17 H17A 0.9800
C17 H17B 0.9800
C17 H17C 0.9800
C18 H18A 0.9800
C18 H18B 0.9800
C18 H18C 0.9800
C19 H19A 0.9800
C19 H19B 0.9800
C19 H19C 0.9800

loop_
_geom_hbond_atom_site_label_D
_geom_hbond_atom_site_label_H
_geom_hbond_atom_site_label_A
_geom_hbond_distance_DH
_geom_hbond_distance_HA
_geom_hbond_distance_DA
_geom_hbond_angle_DHA
_geom_hbond_site_symmetry_A
N3 H3N O3 0.868(15) 2.040(16) 2.8733(14) 160.6(14) 4_576

loop_
_geom_torsion_atom_site_label_1
_geom_torsion_atom_site_label_2
_geom_torsion_atom_site_label_3
_geom_torsion_atom_site_label_4
_geom_torsion
C9 O1 C1 C6 15.19(18)
C9 O1 C1 C2 -165.84(11)
O1 C1 C2 C3 -179.27(11)
C6 C1 C2 C3 -0.25(19)
O1 C1 C2 C7 1.32(19)
C6 C1 C2 C7 -179.66(12)
C1 C2 C3 C4 1.19(19)
C7 C2 C3 C4 -179.40(13)
C1 C2 C3 C8 -177.63(12)
C7 C2 C3 C8 1.78(19)
C2 C3 C4 C5 -0.6(2)
C8 C3 C4 C5 178.25(13)
C3 C4 C5 C6 -1.0(2)
C4 C5 C6 C1 1.9(2)
O1 C1 C6 C5 177.65(13)
C2 C1 C6 C5 -1.3(2)
C1 O1 C9 C14 83.42(15)
C1 O1 C9 C10 -98.70(14)
C14 C9 C10 C11 -1.3(2)
O1 C9 C10 C11 -179.08(11)
C9 C10 C11 C12 0.75(19)
C10 C11 C12 C13 0.52(19)
C10 C11 C12 N3 -178.12(12)
C15 N3 C12 C13 31.2(2)
C15 N3 C12 C11 -150.16(13)
C11 C12 C13 C14 -1.31(19)
N3 C12 C13 C14 177.26(12)
C10 C9 C14 C13 0.5(2)
O1 C9 C14 C13 178.30(11)
C12 C13 C14 C9 0.8(2)
C16 O2 C15 O3 -5.02(19)
C16 O2 C15 N3 174.88(11)
C12 N3 C15 O3 -2.9(2)
C12 N3 C15 O2 177.16(11)
C15 O2 C16 C18 -58.86(15)
C15 O2 C16 C17 67.00(15)
C15 O2 C16 C19 -175.78(12)
